data_7704609
loop_
_publ_author_name
'Hao, Zhaoran'
'Zhang, Kai'
'Chen, Kuan'
'Wang, Pu'
'Lu, Zhiyun'
'Zhu, Weiguo'
'Liu, Yu'

_publ_section_title
;
 More efficient spin-orbit coupling: adjusting the ligand field strength
 to the second metal ion in asymmetric binuclear platinum(ii)
 configurations.
;
_journal_issue 25
_journal_name_full 'Dalton transactions (Cambridge, England : 2003)'
_journal_page_first 8722
_journal_page_last 8733
_journal_paper_doi 10.1039/d0dt00939c
_journal_volume 49
_journal_year 2020
_chemical_formula_moiety 'C27 H28 F2 N2 O2 Pt'
_chemical_formula_sum 'C27 H28 F2 N2 O2 Pt'
_chemical_formula_weight 645.60
_space_group_crystal_system monoclinic
_space_group_IT_number 14
_space_group_name_Hall '-P 2yn'
_space_group_name_H-M_alt 'P 1 21/n 1'
_atom_sites_solution_hydrogens geom
_atom_sites_solution_primary dual
_audit_creation_date 2019-09-19
_audit_creation_method
;
Olex2 1.2
(compiled 2018.05.29 svn.r3508 for OlexSys, GUI svn.r5506)
;
_audit_update_record
;
2019-11-13 deposited with the CCDC.	2020-06-04 downloaded from the CCDC.
;
_cell_angle_alpha 90
_cell_angle_beta 98.3840(10)
_cell_angle_gamma 90
_cell_formula_units_Z 4
_cell_length_a 9.5300(2)
_cell_length_b 11.9914(3)
_cell_length_c 21.2884(5)
_cell_measurement_reflns_used 2578
_cell_measurement_temperature 172
_cell_measurement_theta_max 25.558
_cell_measurement_theta_min 2.297
_cell_volume 2406.80(10)
_computing_cell_refinement 'SAINT V8.38A (?, 2016)'
_computing_data_reduction 'SAINT V8.38A (?, 2016)'
_computing_molecular_graphics 'Olex2 (Dolomanov et al., 2009)'
_computing_publication_material 'Olex2 (Dolomanov et al., 2009)'
_computing_structure_refinement 'ShelXL (Sheldrick, 2015)'
_computing_structure_solution 'ShelXT (Sheldrick, 2015)'
_diffrn_ambient_temperature 172.0
_diffrn_measured_fraction_theta_full 0.998
_diffrn_measured_fraction_theta_max 0.998
_diffrn_measurement_device_type 'Bruker APEX-II CCD'
_diffrn_measurement_method '\f and \w scans'
_diffrn_radiation_type MoK\a
_diffrn_radiation_wavelength 0.71073
_diffrn_reflns_av_R_equivalents 0.0553
_diffrn_reflns_av_unetI/netI 0.0383
_diffrn_reflns_Laue_measured_fraction_full 0.998
_diffrn_reflns_Laue_measured_fraction_max 0.998
_diffrn_reflns_limit_h_max 11
_diffrn_reflns_limit_h_min -11
_diffrn_reflns_limit_k_max 14
_diffrn_reflns_limit_k_min -14
_diffrn_reflns_limit_l_max 26
_diffrn_reflns_limit_l_min -26
_diffrn_reflns_number 27280
_diffrn_reflns_point_group_measured_fraction_full 0.998
_diffrn_reflns_point_group_measured_fraction_max 0.998
_diffrn_reflns_theta_full 25.242
_diffrn_reflns_theta_max 26.400
_diffrn_reflns_theta_min 2.748
_diffrn_standards_number 0
_exptl_absorpt_coefficient_mu 5.873
_exptl_absorpt_correction_T_max 0.7454
_exptl_absorpt_correction_T_min 0.6645
_exptl_absorpt_correction_type multi-scan
_exptl_absorpt_process_details
'SADABS-2016/2 (Bruker,2016/2) was used for absorption correction. wR2(int) was 0.1693 before and 0.0698 after correction. The Ratio of minimum to maximum transmission is 0.8915. The \l/2 correction factor is Not present.'
_exptl_crystal_colour yellow
_exptl_crystal_colour_primary yellow
_exptl_crystal_density_diffrn 1.782
_exptl_crystal_description block
_exptl_crystal_F_000 1264
_exptl_crystal_size_max 0.22
_exptl_crystal_size_mid 0.15
_exptl_crystal_size_min 0.11
_refine_diff_density_max 0.574
_refine_diff_density_min -1.060
_refine_diff_density_rms 0.104
_refine_ls_extinction_method none
_refine_ls_goodness_of_fit_ref 1.052
_refine_ls_hydrogen_treatment constr
_refine_ls_matrix_type full
_refine_ls_number_parameters 343
_refine_ls_number_reflns 4911
_refine_ls_number_restraints 39
_refine_ls_restrained_S_all 1.060
_refine_ls_R_factor_all 0.0320
_refine_ls_R_factor_gt 0.0233
_refine_ls_shift/su_max 0.005
_refine_ls_shift/su_mean 0.000
_refine_ls_structure_factor_coef Fsqd
_refine_ls_weighting_details 'w=1/[\s^2^(Fo^2^)+2.0222P] where P=(Fo^2^+2Fc^2^)/3'
_refine_ls_weighting_scheme calc
_refine_ls_wR_factor_gt 0.0443
_refine_ls_wR_factor_ref 0.0479
_reflns_Friedel_coverage 0.000
_reflns_number_gt 4235
_reflns_number_total 4911
_reflns_threshold_expression 'I > 2\s(I)'
_cod_data_source_file d0dt00939c2.cif
_cod_data_source_block 0918chonfpt_0m
_cod_depositor_comments 'Adding full bibliography for 7704606--7704610.cif.'
_cod_database_code 7704609
_shelx_shelxl_version_number 2018/3
_shelx_space_group_comment
;
The symmetry employed for this shelxl refinement is uniquely defined
by the following loop, which should always be used as a source of
symmetry information in preference to the above space-group names.
They are only intended as comments.
;
_shelx_estimated_absorpt_t_max 0.564
_shelx_estimated_absorpt_t_min 0.358
_olex2_refinement_description
;
1. Fixed Uiso
 At 1.2 times of:
  All C(H) groups
 At 1.5 times of:
  All C(H,H,H) groups
2. Restrained distances
 C27-C25 \\sim C30-C25 \\sim C26-C25 \\sim C29-C25 \\sim C31-C25 \\sim C28-C25
 with sigma of 0.02
3. Uiso/Uaniso restraints and constraints
Uanis(C29) \\sim Ueq, Uanis(C30) \\sim Ueq, Uanis(C27) \\sim Ueq, Uanis(C31)
\\sim Ueq: with sigma of 0.005 and sigma for terminal atoms of 0.01
4. Others
 Fixed Sof: C26(0.6) H26A(0.6) H26B(0.6) H26C(0.6) C31(0.4) H31A(0.4)
 H31B(0.4) H31C(0.4) C28(0.6) H28A(0.6) H28B(0.6) H28C(0.6) C27(0.6) H27A(0.6)
 H27B(0.6) H27C(0.6) C29(0.4) H29A(0.4) H29B(0.4) H29C(0.4) C30(0.4) H30A(0.4)
 H30B(0.4) H30C(0.4)
5.a Aromatic/amide H refined with riding coordinates:
 C1(H1), C9(H9), C16(H16), C19(H19), C10(H10), C8(H8), C6(H6), C14(H14),
 C5(H5), C7(H7)
5.b Idealised Me refined as rotating group:
 C21(H21A,H21B,H21C), C24(H24A,H24B,H24C), C23(H23A,H23B,H23C), C26(H26A,H26B,
 H26C), C31(H31A,H31B,H31C), C28(H28A,H28B,H28C), C27(H27A,H27B,H27C), C29(H29A,
 H29B,H29C), C30(H30A,H30B,H30C)
;
_olex2_submission_special_instructions 'No special instructions were received'

loop_
_space_group_symop_operation_xyz
'x, y, z'
'-x+1/2, y+1/2, -z+1/2'
'-x, -y, -z'
'x-1/2, -y-1/2, z-1/2'

loop_
_atom_site_label
_atom_site_type_symbol
_atom_site_fract_x
_atom_site_fract_y
_atom_site_fract_z
_atom_site_U_iso_or_equiv
_atom_site_adp_type
_atom_site_occupancy
_atom_site_site_symmetry_order
_atom_site_calc_flag
_atom_site_refinement_flags_posn
_atom_site_refinement_flags_adp
_atom_site_refinement_flags_occupancy
_atom_site_disorder_assembly
_atom_site_disorder_group
Pt1 Pt 0.53451(2) 0.64170(2) 0.60329(2) 0.02119(5) Uani 1 1 d . . . . .
O1 O 0.4302(2) 0.67768(19) 0.67558(10) 0.0254(5) Uani 1 1 d . . . . .
O2 O 0.6423(2) 0.5115(2) 0.65273(10) 0.0269(5) Uani 1 1 d . . . . .
F2 F 0.4732(3) 0.8704(2) 0.39268(10) 0.0539(7) Uani 1 1 d . . . . .
N1 N 0.6201(3) 0.6125(2) 0.52496(13) 0.0230(6) Uani 1 1 d . . . . .
F1 F 0.2196(3) 1.0094(2) 0.54727(11) 0.0592(7) Uani 1 1 d . . . . .
C17 C 0.4481(4) 0.7663(3) 0.55223(15) 0.0261(8) Uani 1 1 d . . . . .
C11 C 0.5817(4) 0.6847(3) 0.47527(16) 0.0253(8) Uani 1 1 d . . . . .
C2 C 0.7669(3) 0.5082(3) 0.46408(15) 0.0244(7) Uani 1 1 d . . . . .
C12 C 0.4865(4) 0.7723(3) 0.49075(16) 0.0264(8) Uani 1 1 d . . . . .
C1 C 0.7099(3) 0.5285(3) 0.51931(15) 0.0236(7) Uani 1 1 d . . . . .
H1 H 0.735735 0.480664 0.554684 0.028 Uiso 1 1 calc R . . . .
N2 N 0.9387(3) 0.4215(3) 0.40830(14) 0.0370(8) Uani 1 1 d . . . . .
C9 C 0.7263(4) 0.5792(3) 0.41299(16) 0.0314(8) Uani 1 1 d . . . . .
H9 H 0.762053 0.567707 0.374114 0.038 Uiso 1 1 calc R . . . .
C18 C 0.4339(3) 0.6184(3) 0.72628(16) 0.0234(7) Uani 1 1 d . . . . .
C25 C 0.7264(4) 0.3923(3) 0.73832(16) 0.0297(8) Uani 1 1 d D . . . .
C20 C 0.6243(3) 0.4821(3) 0.70863(16) 0.0252(8) Uani 1 1 d . . . . .
C13 C 0.4324(4) 0.8596(3) 0.45148(16) 0.0351(9) Uani 1 1 d . . . . .
C16 C 0.3584(4) 0.8479(3) 0.57137(17) 0.0325(8) Uani 1 1 d . . . . .
H16 H 0.332505 0.846237 0.612795 0.039 Uiso 1 1 calc R . . . .
C3 C 0.8686(3) 0.4160(3) 0.45901(16) 0.0280(8) Uani 1 1 d . . . . .
C19 C 0.5227(4) 0.5277(3) 0.74251(16) 0.0281(8) Uani 1 1 d . . . . .
H19 H 0.513359 0.492241 0.781576 0.034 Uiso 1 1 calc R . . . .
C10 C 0.6343(4) 0.6661(3) 0.41861(16) 0.0300(8) Uani 1 1 d . . . . .
H10 H 0.606517 0.713783 0.383355 0.036 Uiso 1 1 calc R . . . .
C15 C 0.3084(4) 0.9302(3) 0.52925(18) 0.0391(9) Uani 1 1 d . . . . .
C22 C 0.3307(4) 0.6548(3) 0.77070(16) 0.0259(8) Uani 1 1 d . . . . .
C8 C 0.8917(4) 0.3303(3) 0.50258(18) 0.0340(9) Uani 1 1 d . . . . .
H8 H 0.841641 0.328378 0.538034 0.041 Uiso 1 1 calc R . . . .
C6 C 1.0591(4) 0.2520(4) 0.44286(19) 0.0421(10) Uani 1 1 d . . . . .
H6 H 1.125269 0.195772 0.435768 0.051 Uiso 1 1 calc R . . . .
C14 C 0.3438(5) 0.9395(3) 0.46892(18) 0.0424(10) Uani 1 1 d . . . . .
H14 H 0.308410 0.998178 0.441071 0.051 Uiso 1 1 calc R . . . .
C5 C 1.0319(4) 0.3405(4) 0.4016(2) 0.0448(11) Uani 1 1 d . . . . .
H5 H 1.082395 0.344277 0.366320 0.054 Uiso 1 1 calc R . . . .
C7 C 0.9883(4) 0.2471(4) 0.49427(19) 0.0403(10) Uani 1 1 d . . . . .
H7 H 1.005122 0.187515 0.523843 0.048 Uiso 1 1 calc R . . . .
C21 C 0.2587(5) 0.7642(4) 0.7487(2) 0.0470(11) Uani 1 1 d . . . . .
H21A H 0.330196 0.823134 0.749821 0.071 Uiso 1 1 calc GR . . . .
H21B H 0.190033 0.784130 0.776937 0.071 Uiso 1 1 calc GR . . . .
H21C H 0.209394 0.755687 0.705256 0.071 Uiso 1 1 calc GR . . . .
C24 C 0.2177(4) 0.5649(4) 0.7709(2) 0.0535(12) Uani 1 1 d . . . . .
H24A H 0.172064 0.551116 0.727259 0.080 Uiso 1 1 calc GR . . . .
H24B H 0.146388 0.589829 0.796620 0.080 Uiso 1 1 calc GR . . . .
H24C H 0.261968 0.495969 0.788812 0.080 Uiso 1 1 calc GR . . . .
C23 C 0.4069(5) 0.6704(4) 0.83844(19) 0.0570(14) Uani 1 1 d . . . . .
H23A H 0.451592 0.600076 0.853828 0.085 Uiso 1 1 calc GR . . . .
H23B H 0.338184 0.693045 0.866074 0.085 Uiso 1 1 calc GR . . . .
H23C H 0.479688 0.728258 0.838837 0.085 Uiso 1 1 calc GR . . . .
C26 C 0.8748(6) 0.4405(6) 0.7438(4) 0.050(2) Uani 0.6 1 d D . P A 1
H26A H 0.898528 0.454593 0.701241 0.076 Uiso 0.6 1 calc GR . P A 1
H26B H 0.942795 0.387336 0.766029 0.076 Uiso 0.6 1 calc GR . P A 1
H26C H 0.878933 0.510559 0.767652 0.076 Uiso 0.6 1 calc GR . P A 1
C31 C 0.6480(10) 0.2941(8) 0.7629(5) 0.039(2) Uani 0.4 1 d D U P A 2
H31A H 0.591856 0.320527 0.795039 0.059 Uiso 0.4 1 calc GR . P A 2
H31B H 0.716873 0.238537 0.781923 0.059 Uiso 0.4 1 calc GR . P A 2
H31C H 0.584878 0.260094 0.727630 0.059 Uiso 0.4 1 calc GR . P A 2
C28 C 0.7096(8) 0.2890(6) 0.6986(4) 0.050(2) Uani 0.6 1 d D . P A 1
H28A H 0.614093 0.258533 0.698378 0.075 Uiso 0.6 1 calc GR . P A 1
H28B H 0.780082 0.233573 0.716236 0.075 Uiso 0.6 1 calc GR . P A 1
H28C H 0.723591 0.307099 0.655017 0.075 Uiso 0.6 1 calc GR . P A 1
C27 C 0.7027(8) 0.3627(7) 0.8074(3) 0.054(2) Uani 0.6 1 d D U P A 1
H27A H 0.703304 0.431288 0.832543 0.081 Uiso 0.6 1 calc GR . P A 1
H27B H 0.778865 0.313300 0.826785 0.081 Uiso 0.6 1 calc GR . P A 1
H27C H 0.611140 0.325076 0.806385 0.081 Uiso 0.6 1 calc GR . P A 1
C29 C 0.8094(12) 0.3400(10) 0.6867(5) 0.048(3) Uani 0.4 1 d D U P A 2
H29A H 0.741600 0.308837 0.652121 0.072 Uiso 0.4 1 calc GR . P A 2
H29B H 0.871950 0.280595 0.706076 0.072 Uiso 0.4 1 calc GR . P A 2
H29C H 0.866178 0.397853 0.669894 0.072 Uiso 0.4 1 calc GR . P A 2
C30 C 0.8314(13) 0.4454(11) 0.7889(6) 0.059(3) Uani 0.4 1 d D U P A 2
H30A H 0.882256 0.504837 0.770075 0.088 Uiso 0.4 1 calc GR . P A 2
H30B H 0.899281 0.389025 0.807775 0.088 Uiso 0.4 1 calc GR . P A 2
H30C H 0.781317 0.476867 0.821835 0.088 Uiso 0.4 1 calc GR . P A 2

loop_
_atom_site_aniso_label
_atom_site_aniso_U_11
_atom_site_aniso_U_22
_atom_site_aniso_U_33
_atom_site_aniso_U_23
_atom_site_aniso_U_13
_atom_site_aniso_U_12
Pt1 0.02284(7) 0.02068(8) 0.02072(7) 0.00108(6) 0.00542(5) 0.00135(6)
O1 0.0321(13) 0.0197(13) 0.0259(13) 0.0013(10) 0.0095(10) 0.0041(10)
O2 0.0296(13) 0.0276(14) 0.0250(12) 0.0035(11) 0.0088(10) 0.0058(10)
F2 0.085(2) 0.0518(17) 0.0279(12) 0.0163(11) 0.0174(12) 0.0211(14)
N1 0.0249(15) 0.0216(16) 0.0224(14) -0.0013(12) 0.0032(12) -0.0025(11)
F1 0.0811(19) 0.0477(16) 0.0503(15) 0.0088(12) 0.0141(13) 0.0415(14)
C17 0.0291(18) 0.025(2) 0.0235(18) 0.0003(15) 0.0029(14) -0.0022(15)
C11 0.0275(18) 0.024(2) 0.0245(18) 0.0006(15) 0.0041(14) -0.0016(14)
C2 0.0234(17) 0.025(2) 0.0251(18) -0.0046(15) 0.0049(14) -0.0029(14)
C12 0.0288(18) 0.025(2) 0.0250(18) 0.0021(15) 0.0020(14) 0.0002(15)
C1 0.0238(17) 0.0232(19) 0.0246(17) 0.0010(15) 0.0056(14) 0.0009(14)
N2 0.0394(18) 0.040(2) 0.0336(17) -0.0081(16) 0.0130(14) 0.0023(16)
C9 0.034(2) 0.040(2) 0.0226(18) -0.0029(17) 0.0108(15) -0.0032(17)
C18 0.0241(17) 0.022(2) 0.0254(18) -0.0020(14) 0.0062(14) -0.0049(13)
C25 0.0283(19) 0.032(2) 0.0293(19) 0.0066(16) 0.0049(15) 0.0029(15)
C20 0.0242(18) 0.023(2) 0.0273(18) 0.0017(15) 0.0006(14) -0.0014(14)
C13 0.050(2) 0.032(2) 0.0234(19) 0.0006(17) 0.0058(17) 0.0067(19)
C16 0.040(2) 0.029(2) 0.0278(19) -0.0002(17) 0.0048(16) 0.0036(17)
C3 0.0250(18) 0.030(2) 0.0286(19) -0.0104(16) 0.0040(15) -0.0044(15)
C19 0.033(2) 0.026(2) 0.0267(18) 0.0057(15) 0.0098(15) 0.0023(15)
C10 0.034(2) 0.033(2) 0.0234(18) 0.0039(16) 0.0068(15) -0.0005(16)
C15 0.045(2) 0.032(2) 0.041(2) -0.0014(19) 0.0065(18) 0.0148(19)
C22 0.0316(19) 0.022(2) 0.0259(18) -0.0024(15) 0.0109(15) -0.0011(15)
C8 0.037(2) 0.035(2) 0.031(2) -0.0062(17) 0.0066(16) 0.0030(17)
C6 0.040(2) 0.038(3) 0.047(2) -0.019(2) 0.0015(19) 0.0077(18)
C14 0.061(3) 0.031(2) 0.033(2) 0.0086(18) 0.0015(19) 0.016(2)
C5 0.044(2) 0.050(3) 0.044(2) -0.017(2) 0.0151(19) 0.006(2)
C7 0.043(2) 0.038(2) 0.038(2) -0.0051(18) -0.0025(18) 0.0080(18)
C21 0.058(3) 0.038(3) 0.053(3) 0.005(2) 0.032(2) 0.017(2)
C24 0.049(3) 0.041(3) 0.079(3) -0.016(2) 0.038(2) -0.014(2)
C23 0.055(3) 0.084(4) 0.032(2) -0.017(2) 0.007(2) 0.019(3)
C26 0.025(3) 0.037(5) 0.086(6) 0.005(4) -0.004(4) 0.004(3)
C31 0.037(5) 0.030(5) 0.053(6) 0.019(5) 0.014(4) 0.007(4)
C28 0.054(5) 0.026(4) 0.064(5) -0.001(4) -0.011(4) 0.013(3)
C27 0.049(4) 0.068(5) 0.047(4) 0.027(4) 0.010(3) 0.026(4)
C29 0.050(6) 0.047(6) 0.051(6) 0.015(5) 0.022(5) 0.025(5)
C30 0.055(6) 0.053(7) 0.062(6) -0.007(6) -0.012(5) 0.011(5)

loop_
_atom_type_symbol
_atom_type_description
_atom_type_scat_dispersion_real
_atom_type_scat_dispersion_imag
_atom_type_scat_source
C C 0.0033 0.0016 'International Tables Vol C Tables 4.2.6.8 and 6.1.1.4'
H H 0.0000 0.0000 'International Tables Vol C Tables 4.2.6.8 and 6.1.1.4'
F F 0.0171 0.0103 'International Tables Vol C Tables 4.2.6.8 and 6.1.1.4'
N N 0.0061 0.0033 'International Tables Vol C Tables 4.2.6.8 and 6.1.1.4'
O O 0.0106 0.0060 'International Tables Vol C Tables 4.2.6.8 and 6.1.1.4'
Pt Pt -1.7033 8.3905 'International Tables Vol C Tables 4.2.6.8 and 6.1.1.4'

loop_
_geom_angle_atom_site_label_1
_geom_angle_atom_site_label_2
_geom_angle_atom_site_label_3
_geom_angle
_geom_angle_site_symmetry_1
_geom_angle_site_symmetry_3
_geom_angle_publ_flag
O1 Pt1 O2 92.12(9) . . ?
N1 Pt1 O1 173.69(10) . . ?
N1 Pt1 O2 93.43(10) . . ?
C17 Pt1 O1 92.67(12) . . ?
C17 Pt1 O2 174.56(11) . . ?
C17 Pt1 N1 81.93(13) . . ?
C18 O1 Pt1 124.8(2) . . ?
C20 O2 Pt1 123.9(2) . . ?
C11 N1 Pt1 116.0(2) . . ?
C1 N1 Pt1 123.6(2) . . ?
C1 N1 C11 120.5(3) . . ?
C12 C17 Pt1 114.1(3) . . ?
C16 C17 Pt1 126.7(3) . . ?
C16 C17 C12 119.2(3) . . ?
N1 C11 C12 112.6(3) . . ?
N1 C11 C10 118.5(3) . . ?
C10 C11 C12 128.9(3) . . ?
C1 C2 C9 117.2(3) . . ?
C1 C2 C3 122.2(3) . . ?
C9 C2 C3 120.6(3) . . ?
C17 C12 C11 115.3(3) . . ?
C13 C12 C17 118.1(3) . . ?
C13 C12 C11 126.5(3) . . ?
N1 C1 C2 122.9(3) . . ?
N1 C1 H1 118.6 . . ?
C2 C1 H1 118.6 . . ?
C5 N2 C3 117.6(4) . . ?
C2 C9 H9 119.9 . . ?
C10 C9 C2 120.2(3) . . ?
C10 C9 H9 119.9 . . ?
O1 C18 C19 125.5(3) . . ?
O1 C18 C22 114.8(3) . . ?
C19 C18 C22 119.6(3) . . ?
C20 C25 C31 111.8(4) . . ?
C20 C25 C27 112.3(4) . . ?
C20 C25 C29 110.3(5) . . ?
C26 C25 C20 107.1(4) . . ?
C26 C25 C27 106.0(5) . . ?
C31 C25 C29 104.6(7) . . ?
C28 C25 C20 109.9(4) . . ?
C28 C25 C26 112.4(5) . . ?
C28 C25 C27 109.1(5) . . ?
C30 C25 C20 108.5(5) . . ?
C30 C25 C31 112.9(7) . . ?
C30 C25 C29 108.6(8) . . ?
O2 C20 C25 114.6(3) . . ?
O2 C20 C19 124.7(3) . . ?
C19 C20 C25 120.6(3) . . ?
F2 C13 C12 119.4(3) . . ?
C14 C13 F2 116.9(3) . . ?
C14 C13 C12 123.7(3) . . ?
C17 C16 H16 120.6 . . ?
C15 C16 C17 118.8(3) . . ?
C15 C16 H16 120.6 . . ?
N2 C3 C2 115.2(3) . . ?
N2 C3 C8 121.6(3) . . ?
C8 C3 C2 123.2(3) . . ?
C18 C19 C20 128.3(3) . . ?
C18 C19 H19 115.9 . . ?
C20 C19 H19 115.9 . . ?
C11 C10 H10 119.6 . . ?
C9 C10 C11 120.7(3) . . ?
C9 C10 H10 119.6 . . ?
F1 C15 C16 119.2(3) . . ?
F1 C15 C14 116.9(4) . . ?
C16 C15 C14 123.9(4) . . ?
C18 C22 C23 111.1(3) . . ?
C21 C22 C18 111.0(3) . . ?
C21 C22 C24 108.8(3) . . ?
C21 C22 C23 108.4(3) . . ?
C24 C22 C18 108.6(3) . . ?
C24 C22 C23 108.9(3) . . ?
C3 C8 H8 120.2 . . ?
C3 C8 C7 119.6(4) . . ?
C7 C8 H8 120.2 . . ?
C5 C6 H6 120.8 . . ?
C7 C6 H6 120.8 . . ?
C7 C6 C5 118.3(4) . . ?
C13 C14 C15 116.3(4) . . ?
C13 C14 H14 121.9 . . ?
C15 C14 H14 121.9 . . ?
N2 C5 C6 123.9(4) . . ?
N2 C5 H5 118.1 . . ?
C6 C5 H5 118.1 . . ?
C8 C7 H7 120.5 . . ?
C6 C7 C8 119.0(4) . . ?
C6 C7 H7 120.5 . . ?
C22 C21 H21A 109.5 . . ?
C22 C21 H21B 109.5 . . ?
C22 C21 H21C 109.5 . . ?
H21A C21 H21B 109.5 . . ?
H21A C21 H21C 109.5 . . ?
H21B C21 H21C 109.5 . . ?
C22 C24 H24A 109.5 . . ?
C22 C24 H24B 109.5 . . ?
C22 C24 H24C 109.5 . . ?
H24A C24 H24B 109.5 . . ?
H24A C24 H24C 109.5 . . ?
H24B C24 H24C 109.5 . . ?
C22 C23 H23A 109.5 . . ?
C22 C23 H23B 109.5 . . ?
C22 C23 H23C 109.5 . . ?
H23A C23 H23B 109.5 . . ?
H23A C23 H23C 109.5 . . ?
H23B C23 H23C 109.5 . . ?
C25 C26 H26A 109.5 . . ?
C25 C26 H26B 109.5 . . ?
C25 C26 H26C 109.5 . . ?
H26A C26 H26B 109.5 . . ?
H26A C26 H26C 109.5 . . ?
H26B C26 H26C 109.5 . . ?
C25 C31 H31A 109.5 . . ?
C25 C31 H31B 109.5 . . ?
C25 C31 H31C 109.5 . . ?
H31A C31 H31B 109.5 . . ?
H31A C31 H31C 109.5 . . ?
H31B C31 H31C 109.5 . . ?
C25 C28 H28A 109.5 . . ?
C25 C28 H28B 109.5 . . ?
C25 C28 H28C 109.5 . . ?
H28A C28 H28B 109.5 . . ?
H28A C28 H28C 109.5 . . ?
H28B C28 H28C 109.5 . . ?
C25 C27 H27A 109.5 . . ?
C25 C27 H27B 109.5 . . ?
C25 C27 H27C 109.5 . . ?
H27A C27 H27B 109.5 . . ?
H27A C27 H27C 109.5 . . ?
H27B C27 H27C 109.5 . . ?
C25 C29 H29A 109.5 . . ?
C25 C29 H29B 109.5 . . ?
C25 C29 H29C 109.5 . . ?
H29A C29 H29B 109.5 . . ?
H29A C29 H29C 109.5 . . ?
H29B C29 H29C 109.5 . . ?
C25 C30 H30A 109.5 . . ?
C25 C30 H30B 109.5 . . ?
C25 C30 H30C 109.5 . . ?
H30A C30 H30B 109.5 . . ?
H30A C30 H30C 109.5 . . ?
H30B C30 H30C 109.5 . . ?

loop_
_geom_bond_atom_site_label_1
_geom_bond_atom_site_label_2
_geom_bond_distance
_geom_bond_site_symmetry_2
_geom_bond_publ_flag
Pt1 O1 1.997(2) . ?
Pt1 O2 2.070(2) . ?
Pt1 N1 1.991(3) . ?
Pt1 C17 1.957(3) . ?
O1 C18 1.289(4) . ?
O2 C20 1.276(4) . ?
F2 C13 1.370(4) . ?
N1 C11 1.375(4) . ?
N1 C1 1.339(4) . ?
F1 C15 1.364(4) . ?
C17 C12 1.411(5) . ?
C17 C16 1.398(5) . ?
C11 C12 1.456(5) . ?
C11 C10 1.390(5) . ?
C2 C1 1.387(4) . ?
C2 C9 1.391(5) . ?
C2 C3 1.484(5) . ?
C12 C13 1.391(5) . ?
C1 H1 0.9500 . ?
N2 C3 1.351(4) . ?
N2 C5 1.338(5) . ?
C9 H9 0.9500 . ?
C9 C10 1.378(5) . ?
C18 C19 1.390(5) . ?
C18 C22 1.524(5) . ?
C25 C20 1.525(5) . ?
C25 C26 1.516(7) . ?
C25 C31 1.528(9) . ?
C25 C28 1.496(7) . ?
C25 C27 1.562(7) . ?
C25 C29 1.574(9) . ?
C25 C30 1.501(9) . ?
C20 C19 1.400(5) . ?
C13 C14 1.364(5) . ?
C16 H16 0.9500 . ?
C16 C15 1.372(5) . ?
C3 C8 1.380(5) . ?
C19 H19 0.9500 . ?
C10 H10 0.9500 . ?
C15 C14 1.379(5) . ?
C22 C21 1.522(5) . ?
C22 C24 1.524(5) . ?
C22 C23 1.528(5) . ?
C8 H8 0.9500 . ?
C8 C7 1.387(5) . ?
C6 H6 0.9500 . ?
C6 C5 1.378(6) . ?
C6 C7 1.368(6) . ?
C14 H14 0.9500 . ?
C5 H5 0.9500 . ?
C7 H7 0.9500 . ?
C21 H21A 0.9800 . ?
C21 H21B 0.9800 . ?
C21 H21C 0.9800 . ?
C24 H24A 0.9800 . ?
C24 H24B 0.9800 . ?
C24 H24C 0.9800 . ?
C23 H23A 0.9800 . ?
C23 H23B 0.9800 . ?
C23 H23C 0.9800 . ?
C26 H26A 0.9800 . ?
C26 H26B 0.9800 . ?
C26 H26C 0.9800 . ?
C31 H31A 0.9800 . ?
C31 H31B 0.9800 . ?
C31 H31C 0.9800 . ?
C28 H28A 0.9800 . ?
C28 H28B 0.9800 . ?
C28 H28C 0.9800 . ?
C27 H27A 0.9800 . ?
C27 H27B 0.9800 . ?
C27 H27C 0.9800 . ?
C29 H29A 0.9800 . ?
C29 H29B 0.9800 . ?
C29 H29C 0.9800 . ?
C30 H30A 0.9800 . ?
C30 H30B 0.9800 . ?
C30 H30C 0.9800 . ?
